data_4060333
loop_
_publ_author_name
'Nelkenbaum, Elza'
'Kapon, Moshe'
'Eisen, Moris S.'

_publ_section_title
;
Synthesis and Molecular Structures of Neutral Nickel Complexes. Catalytic 
Activity of (Benzamidinato)(acetylacetonato)nickel for the Addition 
Polymerization of Norbornene, the Oligomerization of Ethylene, 
and the Dimerization of Propylene
;
_journal_issue 11
_journal_name_full Organometallics
_journal_page_first 2645
_journal_page_last 2659
_journal_paper_doi 10.1021/om0490379
_journal_volume 24
_journal_year 2005
_chemical_formula_sum 'C19 H32 N2 Ni O2 Si2'
_chemical_formula_weight 435.36
_space_group_IT_number 61
_symmetry_cell_setting orthorhombic
_symmetry_space_group_name_Hall '-P 2ac 2ab'
_symmetry_space_group_name_H-M 'P b c a'
_cell_angle_alpha 90.00
_cell_angle_beta 90.00
_cell_angle_gamma 90.00
_cell_formula_units_Z 8
_cell_length_a 17.6130(2)
_cell_length_b 12.8460(3)
_cell_length_c 20.9800(3)
_cell_measurement_temperature 230.0(2)
_cell_volume 4746.86(14)
_diffrn_ambient_temperature 230.0(2)
_exptl_crystal_density_diffrn 1.218
_cod_original_sg_symbol_H-M Pbca
_cod_database_code 4060333

loop_
_symmetry_equiv_pos_as_xyz
'x, y, z'
'-x+1/2, -y, z+1/2'
'x+1/2, -y+1/2, -z'
'-x, y+1/2, -z+1/2'
'-x, -y, -z'
'x-1/2, y, -z-1/2'
'-x-1/2, y-1/2, z'
'x, -y-1/2, z-1/2'

loop_
_atom_site_label
_atom_site_type_symbol
_atom_site_fract_x
_atom_site_fract_y
_atom_site_fract_z
_atom_site_U_iso_or_equiv
_atom_site_adp_type
_atom_site_occupancy
_atom_site_symmetry_multiplicity
_atom_site_calc_flag
_atom_site_refinement_flags
_atom_site_disorder_assembly
_atom_site_disorder_group
Ni Ni 0.083442(17) 0.10970(3) 0.136555(12) 0.04120(12) Uani 1 1 d . . .
Si1 Si 0.23403(4) -0.00478(5) 0.07094(3) 0.03892(18) Uani 1 1 d . . .
Si2 Si -0.01311(4) 0.26366(6) 0.03996(3) 0.04103(18) Uani 1 1 d . . .
O1 O 0.00768(9) 0.17092(14) 0.18444(7) 0.0491(5) Uani 1 1 d . . .
O2 O 0.13067(10) 0.04330(14) 0.20385(6) 0.0511(5) Uani 1 1 d . . .
N1 N 0.05051(11) 0.16480(16) 0.05744(8) 0.0433(5) Uani 1 1 d . . .
N2 N 0.14955(11) 0.06454(17) 0.06981(8) 0.0440(5) Uani 1 1 d . . .
C1 C -0.00105(15) 0.1603(2) 0.24450(11) 0.0488(7) Uani 1 1 d . . .
C2 C 0.04510(16) 0.1002(2) 0.28336(10) 0.0521(7) Uani 1 1 d . . .
H2 H 0.0326 0.0951 0.3263 0.055(7) Uiso 1 1 calc R . .
C3 C 0.10843(16) 0.0475(2) 0.26205(11) 0.0496(7) Uani 1 1 d . . .
C4 C 0.10858(13) 0.11908(18) 0.02858(10) 0.0373(6) Uani 1 1 d . . .
C5 C 0.12366(13) 0.12731(17) -0.04139(9) 0.0341(5) Uani 1 1 d . . .
C6 C 0.08244(15) 0.0686(2) -0.08443(11) 0.0514(7) Uani 1 1 d . . .
H6 H 0.0461 0.0217 -0.0699 0.042(7) Uiso 1 1 calc R . .
C7 C 0.09530(18) 0.0796(2) -0.14923(12) 0.0625(8) Uani 1 1 d . . .
H7 H 0.0675 0.0392 -0.1776 0.064(8) Uiso 1 1 calc R . .
C8 C 0.14751(18) 0.1481(2) -0.17257(11) 0.0554(8) Uani 1 1 d . . .
C9 C 0.18847(16) 0.2061(2) -0.12991(11) 0.0547(7) Uani 1 1 d . . .
H9 H 0.2246 0.2529 -0.1449 0.068(9) Uiso 1 1 calc R . .
C10 C 0.17697(14) 0.1963(2) -0.06477(11) 0.0445(6) Uani 1 1 d . . .
H10 H 0.2054 0.2365 -0.0366 0.066(8) Uiso 1 1 calc R . .
C11 C -0.06613(19) 0.2212(3) 0.27213(14) 0.0727(10) Uani 1 1 d . . .
H11A H -0.0917 0.2582 0.2387 0.04(2) Uiso 0.36(6) 1 calc PR . .
H11B H -0.0472 0.2698 0.3030 0.11(4) Uiso 0.36(6) 1 calc PR . .
H11C H -0.1011 0.1743 0.2923 0.08(3) Uiso 0.36(6) 1 calc PR . .
H11D H -0.0683 0.2100 0.3173 0.058(16) Uiso 0.64(6) 1 calc PR . .
H11E H -0.1128 0.1984 0.2530 0.069(19) Uiso 0.64(6) 1 calc PR . .
H11F H -0.0589 0.2939 0.2637 0.09(2) Uiso 0.64(6) 1 calc PR . .
C12 C 0.1583(2) -0.0100(3) 0.30837(12) 0.0715(10) Uani 1 1 d . . .
H12A H 0.1995 -0.0422 0.2858 0.02(2) Uiso 0.29(5) 1 calc PR . .
H12B H 0.1290 -0.0625 0.3297 0.06(4) Uiso 0.29(5) 1 calc PR . .
H12C H 0.1782 0.0380 0.3392 0.04(3) Uiso 0.29(5) 1 calc PR . .
H12D H 0.1383 -0.0023 0.3507 0.065(13) Uiso 0.71(5) 1 calc PR . .
H12E H 0.2088 0.0180 0.3067 0.071(17) Uiso 0.71(5) 1 calc PR . .
H12F H 0.1596 -0.0825 0.2973 0.068(16) Uiso 0.71(5) 1 calc PR . .
C13 C 0.29911(15) 0.0634(2) 0.12686(12) 0.0516(7) Uani 1 1 d . . .
H13A H 0.3089 0.1325 0.1114 0.081(10) Uiso 1 1 calc R . .
H13B H 0.3460 0.0257 0.1298 0.071(9) Uiso 1 1 calc R . .
H13C H 0.2760 0.0673 0.1682 0.100(11) Uiso 1 1 calc R . .
C14 C 0.21425(18) -0.1371(2) 0.10154(13) 0.0583(8) Uani 1 1 d . . .
H14A H 0.1806 -0.1725 0.0728 0.082(10) Uiso 1 1 calc R . .
H14B H 0.1910 -0.1322 0.1428 0.078(10) Uiso 1 1 calc R . .
H14C H 0.2609 -0.1753 0.1049 0.084(10) Uiso 1 1 calc R . .
C15 C 0.27918(16) -0.0146(2) -0.00954(11) 0.0544(7) Uani 1 1 d . . .
H15A H 0.2895 0.0540 -0.0255 0.091(11) Uiso 1 1 calc R . .
H15B H 0.2454 -0.0499 -0.0382 0.082(10) Uiso 1 1 calc R . .
H15C H 0.3258 -0.0529 -0.0062 0.085(10) Uiso 1 1 calc R . .
C16 C 0.1599(3) 0.1599(4) -0.24383(12) 0.0885(13) Uani 1 1 d . . .
H16A H 0.1986 0.2111 -0.2514 0.11(3) Uiso 0.53(7) 1 calc PR . .
H16B H 0.1134 0.1818 -0.2637 0.08(2) Uiso 0.53(7) 1 calc PR . .
H16C H 0.1755 0.0944 -0.2615 0.043(18) Uiso 0.53(7) 1 calc PR . .
H16D H 0.1264 0.1138 -0.2663 0.12(4) Uiso 0.47(7) 1 calc PR . .
H16E H 0.2116 0.1431 -0.2540 0.07(2) Uiso 0.47(7) 1 calc PR . .
H16F H 0.1495 0.2305 -0.2562 0.05(2) Uiso 0.47(7) 1 calc PR . .
C17 C -0.01454(17) 0.2975(3) -0.04632(11) 0.0653(9) Uani 1 1 d . . .
H17A H 0.0352 0.3192 -0.0594 0.066(9) Uiso 1 1 calc R . .
H17B H -0.0500 0.3531 -0.0534 0.078(9) Uiso 1 1 calc R . .
H17C H -0.0296 0.2377 -0.0706 0.075(10) Uiso 1 1 calc R . .
C18 C 0.0155(2) 0.3808(2) 0.08578(15) 0.0706(9) Uani 1 1 d . . .
H18A H 0.0162 0.3646 0.1304 0.122(15) Uiso 1 1 calc R . .
H18B H -0.0202 0.4359 0.0781 0.093(12) Uiso 1 1 calc R . .
H18C H 0.0651 0.4026 0.0725 0.111(13) Uiso 1 1 calc R . .
C19 C -0.10913(14) 0.2214(2) 0.06570(13) 0.0587(8) Uani 1 1 d . . .
H19A H -0.1081 0.2042 0.1102 0.099(11) Uiso 1 1 calc R . .
H19B H -0.1242 0.1614 0.0415 0.090(11) Uiso 1 1 calc R . .
H19C H -0.1447 0.2769 0.0587 0.084(10) Uiso 1 1 calc R . .

loop_
_atom_site_aniso_label
_atom_site_aniso_U_11
_atom_site_aniso_U_22
_atom_site_aniso_U_33
_atom_site_aniso_U_23
_atom_site_aniso_U_13
_atom_site_aniso_U_12
Ni 0.0372(2) 0.0582(2) 0.02826(16) 0.00607(14) 0.00179(12) 0.00663(16)
Si1 0.0391(4) 0.0381(4) 0.0395(3) 0.0031(3) -0.0005(3) 0.0036(3)
Si2 0.0361(4) 0.0486(4) 0.0384(3) 0.0036(3) -0.0004(3) 0.0042(3)
O1 0.0454(11) 0.0705(13) 0.0313(8) 0.0049(8) 0.0067(7) 0.0090(9)
O2 0.0519(12) 0.0699(13) 0.0314(8) 0.0084(8) 0.0009(7) 0.0124(10)
N1 0.0374(12) 0.0619(14) 0.0306(9) 0.0053(9) 0.0028(8) 0.0122(11)
N2 0.0398(12) 0.0591(14) 0.0330(10) 0.0072(9) 0.0009(8) 0.0100(11)
C1 0.0503(17) 0.0577(17) 0.0383(13) 0.0015(12) 0.0097(12) -0.0021(14)
C2 0.0619(18) 0.0651(19) 0.0293(12) 0.0076(12) 0.0054(12) 0.0075(16)
C3 0.0561(18) 0.0556(18) 0.0370(13) 0.0080(12) -0.0063(12) -0.0028(15)
C4 0.0380(14) 0.0424(15) 0.0315(11) 0.0035(10) -0.0025(10) -0.0034(12)
C5 0.0366(14) 0.0356(14) 0.0301(11) 0.0010(9) 0.0019(10) 0.0045(11)
C6 0.0629(19) 0.0450(16) 0.0463(14) -0.0013(12) -0.0042(13) -0.0092(15)
C7 0.085(2) 0.064(2) 0.0387(14) -0.0192(13) -0.0143(14) 0.0115(18)
C8 0.069(2) 0.0635(19) 0.0339(13) 0.0017(13) 0.0074(13) 0.0271(17)
C9 0.0547(18) 0.0642(19) 0.0451(14) 0.0131(13) 0.0129(13) 0.0071(15)
C10 0.0425(15) 0.0515(17) 0.0395(13) 0.0005(11) 0.0006(11) -0.0015(13)
C11 0.069(2) 0.102(3) 0.0477(17) 0.0071(18) 0.0175(16) 0.021(2)
C12 0.083(3) 0.091(3) 0.0402(15) 0.0121(17) -0.0055(15) 0.020(2)
C13 0.0442(18) 0.0459(17) 0.0647(17) -0.0019(13) -0.0091(13) 0.0015(14)
C14 0.070(2) 0.0481(18) 0.0572(18) 0.0055(13) -0.0114(15) -0.0062(16)
C15 0.0537(19) 0.057(2) 0.0521(15) 0.0022(14) 0.0076(13) 0.0144(16)
C16 0.117(3) 0.113(3) 0.0357(16) 0.0055(19) 0.0147(19) 0.057(3)
C17 0.065(2) 0.080(2) 0.0509(16) 0.0166(16) 0.0012(14) 0.0263(19)
C18 0.075(2) 0.060(2) 0.077(2) -0.0077(16) 0.0020(17) -0.0111(19)
C19 0.0404(17) 0.066(2) 0.0694(19) 0.0087(16) -0.0035(14) 0.0048(15)

loop_
_geom_bond_atom_site_label_1
_geom_bond_atom_site_label_2
_geom_bond_distance
_geom_bond_site_symmetry_2
_geom_bond_publ_flag
Ni O1 1.8462(15) . ?
Ni O2 1.8475(15) . ?
Ni N1 1.8953(17) . ?
Ni N2 1.9113(18) . ?
Ni C4 2.311(2) . ?
Si1 N2 1.734(2) . ?
Si1 C14 1.850(3) . ?
Si1 C13 1.860(2) . ?
Si1 C15 1.871(2) . ?
Si2 N1 1.733(2) . ?
Si2 C18 1.855(3) . ?
Si2 C19 1.856(3) . ?
Si2 C17 1.862(2) . ?
O1 C1 1.277(3) . ?
O2 C3 1.283(3) . ?
N1 C4 1.326(3) . ?
N2 C4 1.327(3) . ?
C1 C2 1.386(3) . ?
C1 C11 1.504(4) . ?
C2 C3 1.379(4) . ?
C3 C12 1.504(3) . ?
C4 C5 1.495(3) . ?
C5 C10 1.381(3) . ?
C5 C6 1.383(3) . ?
C6 C7 1.386(3) . ?
C7 C8 1.363(4) . ?
C8 C9 1.370(4) . ?
C8 C16 1.518(3) . ?
C9 C10 1.387(3) . ?
